data_4060416
_journal_name_full Organometallics
_journal_year 2005
_chemical_formula_moiety 'C20 H18 N8'
_chemical_formula_sum 'C20 H18 N8'
_chemical_formula_weight 370.42
_space_group_IT_number 2
_space_group_name_Hall '-P 1'
_space_group_name_H-M_alt 'P -1'
_symmetry_cell_setting triclinic
_symmetry_space_group_name_Hall '-P 1'
_symmetry_space_group_name_H-M 'P -1'
_cell_angle_alpha 67.7010(10)
_cell_angle_beta 87.7550(10)
_cell_angle_gamma 75.0270(10)
_cell_formula_units_Z 2
_cell_length_a 7.7574(5)
_cell_length_b 11.1751(8)
_cell_length_c 11.6014(8)
_cell_measurement_temperature 150(1)
_cell_volume 896.97(11)
_diffrn_ambient_temperature 150(1)
_exptl_crystal_density_diffrn 1.372
_cod_depositor_comments
;
The following automatic conversions were performed:
'_symmetry_cell_setting' value 'Triclinic' changed to 'triclinic'
according to '/home/saulius/struct/CIF-dictionaries/cif_core.dic'
dictionary named 'cif_core.dic' version 2.4.1 from 2010-06-29.

Automatic conversion script
Id: cif_fix_enum 1527 2010-12-29 10:47:43Z saulius 
;
_cod_database_code 4060416

loop_
_symmetry_equiv_pos_as_xyz
'x, y, z'
'-x, -y, -z'

loop_
_atom_site_label
_atom_site_type_symbol
_atom_site_fract_x
_atom_site_fract_y
_atom_site_fract_z
_atom_site_U_iso_or_equiv
_atom_site_adp_type
_atom_site_occupancy
_atom_site_symmetry_multiplicity
_atom_site_calc_flag
_atom_site_refinement_flags
_atom_site_disorder_assembly
_atom_site_disorder_group
C1 C -0.00590(14) 0.41910(11) 0.36009(10) 0.0205(2) Uani 1 1 d . . .
H1 H -0.0405 0.4882 0.3978 0.016(3) Uiso 1 1 calc R . .
C2 C 0.21016(15) 0.81305(11) 0.08489(10) 0.0212(2) Uani 1 1 d . . .
H2 H 0.1135 0.8737 0.0186 0.022(3) Uiso 1 1 calc R . .
C3 C 0.08056(15) 0.48267(11) 0.24036(10) 0.0208(2) Uani 1 1 d . . .
C4 C 0.10413(14) 0.60903(11) 0.21811(10) 0.0204(2) Uani 1 1 d . . .
H4 H 0.0573 0.6532 0.2726 0.020(3) Uiso 1 1 calc R . .
C5 C 0.19574(15) 0.67094(11) 0.11669(10) 0.0213(2) Uani 1 1 d . . .
C6 C 0.26242(16) 0.60559(12) 0.03735(11) 0.0266(3) Uani 1 1 d . . .
H6 H 0.3271 0.6461 -0.0312 0.029(4) Uiso 1 1 calc R . .
C7 C 0.23526(18) 0.48168(13) 0.05745(12) 0.0298(3) Uani 1 1 d . . .
H7 H 0.2792 0.4388 0.0014 0.033(4) Uiso 1 1 calc R . .
C8 C 0.14435(17) 0.41949(12) 0.15874(11) 0.0262(3) Uani 1 1 d . . .
H8 H 0.1260 0.3345 0.1721 0.026(3) Uiso 1 1 calc R . .
C11 C 0.20543(17) 0.18311(12) 0.44961(12) 0.0276(3) Uani 1 1 d . . .
H11 H 0.1908 0.1513 0.3864 0.044(4) Uiso 1 1 calc R . .
C12 C 0.31662(17) 0.11516(12) 0.55596(12) 0.0300(3) Uani 1 1 d . . .
H12 H 0.3943 0.0273 0.5819 0.040(4) Uiso 1 1 calc R . .
C13 C 0.29104(16) 0.20293(12) 0.61785(11) 0.0284(3) Uani 1 1 d . . .
H13 H 0.3511 0.1828 0.6954 0.033(4) Uiso 1 1 calc R . .
C21 C -0.33257(16) 0.44017(12) 0.37344(13) 0.0313(3) Uani 1 1 d . . .
H21 H -0.3608 0.5066 0.4084 0.039(4) Uiso 1 1 calc R . .
C22 C -0.44920(18) 0.38112(14) 0.34436(14) 0.0369(3) Uani 1 1 d . . .
H22 H -0.5741 0.3975 0.3546 0.049(5) Uiso 1 1 calc R . .
C23 C -0.34426(18) 0.29170(14) 0.29637(12) 0.0320(3) Uani 1 1 d . . .
H23 H -0.3896 0.2358 0.2678 0.042(4) Uiso 1 1 calc R . .
C31 C 0.26583(16) 0.80000(12) 0.30341(11) 0.0261(3) Uani 1 1 d . . .
H31 H 0.3610 0.7205 0.3338 0.035(4) Uiso 1 1 calc R . .
C32 C 0.19054(17) 0.87958(13) 0.36712(11) 0.0285(3) Uani 1 1 d . . .
H32 H 0.2216 0.8672 0.4500 0.037(4) Uiso 1 1 calc R . .
C33 C 0.05791(17) 0.98304(13) 0.28325(12) 0.0285(3) Uani 1 1 d . . .
H33 H -0.0178 1.0542 0.3018 0.037(4) Uiso 1 1 calc R . .
C41 C 0.39980(17) 0.91298(12) -0.08597(11) 0.0262(3) Uani 1 1 d . . .
H41 H 0.3076 0.9696 -0.1490 0.038(4) Uiso 1 1 calc R . .
C42 C 0.57977(18) 0.89746(13) -0.09649(12) 0.0306(3) Uani 1 1 d . . .
H42 H 0.6387 0.9401 -0.1677 0.041(4) Uiso 1 1 calc R . .
C43 C 0.65794(17) 0.80528(13) 0.02041(13) 0.0305(3) Uani 1 1 d . . .
H43 H 0.7831 0.7756 0.0412 0.037(4) Uiso 1 1 calc R . .
N11 N 0.17235(14) 0.31829(10) 0.55505(9) 0.0253(2) Uani 1 1 d . . .
N12 N 0.12053(12) 0.30399(9) 0.45184(9) 0.0211(2) Uani 1 1 d . . .
N21 N -0.17302(15) 0.29339(11) 0.29503(10) 0.0297(3) Uani 1 1 d . . .
N22 N -0.16989(13) 0.38602(9) 0.34292(9) 0.0223(2) Uani 1 1 d . . .
N31 N 0.05013(13) 0.97005(10) 0.17446(10) 0.0254(2) Uani 1 1 d . . .
N32 N 0.17911(13) 0.85596(9) 0.18907(9) 0.0216(2) Uani 1 1 d . . .
N41 N 0.53652(14) 0.76379(10) 0.09940(10) 0.0282(2) Uani 1 1 d . . .
N42 N 0.37874(13) 0.83193(9) 0.03181(9) 0.0225(2) Uani 1 1 d . . .

loop_
_atom_site_aniso_label
_atom_site_aniso_U_11
_atom_site_aniso_U_22
_atom_site_aniso_U_33
_atom_site_aniso_U_23
_atom_site_aniso_U_13
_atom_site_aniso_U_12
C1 0.0196(5) 0.0200(5) 0.0227(5) -0.0083(4) 0.0018(4) -0.0066(4)
C2 0.0208(5) 0.0216(5) 0.0198(5) -0.0060(4) 0.0014(4) -0.0061(4)
C3 0.0180(5) 0.0233(5) 0.0213(5) -0.0078(4) 0.0004(4) -0.0065(4)
C4 0.0185(5) 0.0218(5) 0.0208(5) -0.0085(4) 0.0009(4) -0.0044(4)
C5 0.0197(5) 0.0215(5) 0.0211(5) -0.0059(4) -0.0007(4) -0.0061(4)
C6 0.0299(6) 0.0303(6) 0.0222(6) -0.0102(5) 0.0068(5) -0.0129(5)
C7 0.0363(7) 0.0333(7) 0.0284(6) -0.0187(5) 0.0102(5) -0.0144(5)
C8 0.0307(6) 0.0253(6) 0.0276(6) -0.0125(5) 0.0044(5) -0.0125(5)
C11 0.0310(6) 0.0227(6) 0.0308(6) -0.0125(5) 0.0032(5) -0.0065(5)
C12 0.0272(6) 0.0236(6) 0.0327(7) -0.0062(5) 0.0028(5) -0.0026(5)
C13 0.0262(6) 0.0301(6) 0.0247(6) -0.0058(5) -0.0009(5) -0.0069(5)
C21 0.0218(6) 0.0259(6) 0.0416(7) -0.0092(5) 0.0028(5) -0.0046(5)
C22 0.0222(6) 0.0358(7) 0.0463(8) -0.0069(6) -0.0019(5) -0.0102(5)
C23 0.0347(7) 0.0381(7) 0.0256(6) -0.0063(5) -0.0027(5) -0.0217(6)
C31 0.0286(6) 0.0240(6) 0.0229(6) -0.0045(5) -0.0013(5) -0.0085(5)
C32 0.0340(7) 0.0321(6) 0.0232(6) -0.0105(5) 0.0036(5) -0.0151(5)
C33 0.0280(6) 0.0307(6) 0.0319(6) -0.0165(5) 0.0072(5) -0.0099(5)
C41 0.0325(6) 0.0232(6) 0.0234(6) -0.0071(5) 0.0057(5) -0.0118(5)
C42 0.0336(7) 0.0315(6) 0.0341(7) -0.0160(5) 0.0139(5) -0.0172(5)
C43 0.0223(6) 0.0315(6) 0.0440(7) -0.0200(6) 0.0062(5) -0.0096(5)
N11 0.0271(5) 0.0279(5) 0.0220(5) -0.0099(4) 0.0009(4) -0.0086(4)
N12 0.0214(5) 0.0212(5) 0.0216(5) -0.0083(4) 0.0023(4) -0.0070(4)
N21 0.0338(6) 0.0354(6) 0.0291(5) -0.0166(5) 0.0056(4) -0.0182(5)
N22 0.0211(5) 0.0228(5) 0.0234(5) -0.0075(4) 0.0022(4) -0.0087(4)
N31 0.0226(5) 0.0231(5) 0.0297(5) -0.0101(4) 0.0021(4) -0.0047(4)
N32 0.0229(5) 0.0191(4) 0.0217(5) -0.0060(4) 0.0017(4) -0.0063(4)
N41 0.0227(5) 0.0271(5) 0.0329(6) -0.0098(4) -0.0007(4) -0.0056(4)
N42 0.0220(5) 0.0207(5) 0.0238(5) -0.0066(4) 0.0023(4) -0.0071(4)

loop_
_geom_bond_atom_site_label_1
_geom_bond_atom_site_label_2
_geom_bond_distance
_geom_bond_site_symmetry_2
_geom_bond_publ_flag
C1 N22 1.4538(14) . ?
C1 N12 1.4630(14) . ?
C1 C3 1.5192(15) . ?
C1 H1 1.0000 . ?
C2 N32 1.4512(15) . ?
C2 N42 1.4543(14) . ?
C2 C5 1.5214(15) . ?
C2 H2 1.0000 . ?
C3 C8 1.3893(16) . ?
C3 C4 1.3954(16) . ?
C4 C5 1.3925(15) . ?
C4 H4 0.9500 . ?
C5 C6 1.3877(16) . ?
C6 C7 1.3850(17) . ?
C6 H6 0.9500 . ?
C7 C8 1.3892(17) . ?
C7 H7 0.9500 . ?
C8 H8 0.9500 . ?
C11 N12 1.3508(15) . ?
C11 C12 1.3700(18) . ?
C11 H11 0.9500 . ?
C12 C13 1.3927(18) . ?
C12 H12 0.9500 . ?
C13 N11 1.3292(16) . ?
C13 H13 0.9500 . ?
C21 N22 1.3480(16) . ?
C21 C22 1.3671(19) . ?
C21 H21 0.9500 . ?
C22 C23 1.392(2) . ?
C22 H22 0.9500 . ?
C23 N21 1.3328(17) . ?
C23 H23 0.9500 . ?
C31 N32 1.3514(15) . ?
C31 C32 1.3693(18) . ?
C31 H31 0.9500 . ?
C32 C33 1.3972(18) . ?
C32 H32 0.9500 . ?
C33 N31 1.3294(16) . ?
C33 H33 0.9500 . ?
C41 N42 1.3542(15) . ?
C41 C42 1.3681(18) . ?
C41 H41 0.9500 . ?
C42 C43 1.3963(19) . ?
C42 H42 0.9500 . ?
C43 N41 1.3332(16) . ?
C43 H43 0.9500 . ?
N11 N12 1.3553(13) . ?
N21 N22 1.3533(14) . ?
N31 N32 1.3584(14) . ?
N41 N42 1.3540(14) . ?

loop_
_cod_related_entry_id
_cod_related_entry_database
_cod_related_entry_code
1 ChemSpider 21153171
